data_4130738
loop_
_publ_author_name
'Byrne, Peter A.'
'Karaghiosoff, Konstantin'
'Mayr, Herbert'

_publ_section_title
;
 Ambident Reactivity of Acetyl- and Formyl-Stabilized Phosphonium Ylides.
;
_journal_issue 35
_journal_name_full 'Journal of the American Chemical Society'
_journal_page_first 11272
_journal_page_last 11281
_journal_paper_doi 10.1021/jacs.6b06264
_journal_volume 138
_journal_year 2016
_chemical_formula_moiety 'C36 H34 O P, C F3 O3 S'
_chemical_formula_sum 'C37 H34 F3 O4 P S'
_chemical_formula_weight 662.67
_chemical_name_systematic
;
(Z)-(2-(di-p-tolylmethoxy)prop-1-en-1-yl)triphenylphosphonium 
trifluoromethanesulfonate
;
_space_group_crystal_system orthorhombic
_space_group_IT_number 61
_space_group_name_Hall '-P 2ac 2ab'
_space_group_name_H-M_alt 'P b c a'
_atom_sites_solution_hydrogens geom
_audit_creation_method SHELXL-2014
_cell_angle_alpha 90
_cell_angle_beta 90
_cell_angle_gamma 90
_cell_formula_units_Z 8
_cell_length_a 14.8092(3)
_cell_length_b 18.0751(3)
_cell_length_c 25.1097(4)
_cell_measurement_reflns_used 10692
_cell_measurement_temperature 123(2)
_cell_measurement_theta_max 30.0400
_cell_measurement_theta_min 4.4400
_cell_volume 6721.3(2)
_computing_cell_refinement
;
CrysAlisPro, Agilent Technologies,
Version 1.171.37.33 (release 27-03-2014 CrysAlis171 .NET)
(compiled Mar 27 2014,17:12:48)
;
_computing_data_collection
;
CrysAlisPro, Agilent Technologies,
Version 1.171.37.33 (release 27-03-2014 CrysAlis171 .NET)
(compiled Mar 27 2014,17:12:48)
;
_computing_data_reduction
;
CrysAlisPro, Agilent Technologies,
Version 1.171.37.33 (release 27-03-2014 CrysAlis171 .NET)
(compiled Mar 27 2014,17:12:48)
;
_computing_molecular_graphics
;
'ORTEP (M. N. Burnett, C. K. Johnson, ORTEP-III: Oak Ridge Thermal Ellipsoid
# Plot Program for Crystal Structure Illustrations, Oak Ridge National
# Laboratory Report ORNL-6895, 1996). Windows version (L. J. Farrugia, Univ.
# Glasgow) used --- SCHAKAL (E. Keller, University of  Freiburg (Breisgau),
# Germany, 1995)'
;
_computing_publication_material
;
PLATON (A. L. Spek, Acta Crystallogr, Sect. A, 1990, 46, C34, 1995 version).
# --- T.B.Cohen, Pure Appl. Chem. 1996,68,2339-2359 (atomic masses).
;
_computing_structure_refinement 'SHELXL-2014 (Sheldrick, 2014)'
_computing_structure_solution 'SHELXS-97 (Sheldrick, 1990)'
_diffrn_ambient_temperature 123(2)
_diffrn_detector_area_resol_mean 15.9809
_diffrn_measured_fraction_theta_full 0.994
_diffrn_measured_fraction_theta_max 0.996
_diffrn_measurement_device_type 'Xcalibur, Sapphire3'
_diffrn_measurement_method '\w scans'
_diffrn_radiation_type MoK\a
_diffrn_radiation_wavelength 0.71073
_diffrn_reflns_av_R_equivalents 0.0520
_diffrn_reflns_av_unetI/netI 0.0334
_diffrn_reflns_Laue_measured_fraction_full 0.994
_diffrn_reflns_Laue_measured_fraction_max 0.996
_diffrn_reflns_limit_h_max 19
_diffrn_reflns_limit_h_min -19
_diffrn_reflns_limit_k_max 24
_diffrn_reflns_limit_k_min -24
_diffrn_reflns_limit_l_max 28
_diffrn_reflns_limit_l_min -33
_diffrn_reflns_number 55960
_diffrn_reflns_point_group_measured_fraction_full 0.994
_diffrn_reflns_point_group_measured_fraction_max 0.996
_diffrn_reflns_theta_full 25.242
_diffrn_reflns_theta_max 28.282
_diffrn_reflns_theta_min 4.185
_diffrn_source 'Enhance (Mo) X-ray Source'
_exptl_absorpt_coefficient_mu 0.199
_exptl_absorpt_correction_T_max 1.00000
_exptl_absorpt_correction_T_min 0.94892
_exptl_absorpt_correction_type multi-scan
_exptl_absorpt_process_details
;
CrysAlisPro, Agilent Technologies,
Version 1.171.37.33 (release 27-03-2014 CrysAlis171 .NET)
(compiled Mar 27 2014,17:12:48)
Empirical absorption correction using spherical harmonics,
implemented in SCALE3 ABSPACK scaling algorithm.
;
_exptl_crystal_colour colorless
_exptl_crystal_density_diffrn 1.310
_exptl_crystal_description block
_exptl_crystal_F_000 2768
_exptl_crystal_size_max 0.400
_exptl_crystal_size_mid 0.350
_exptl_crystal_size_min 0.300
_refine_diff_density_max 0.366
_refine_diff_density_min -0.331
_refine_diff_density_rms 0.050
_refine_ls_extinction_method none
_refine_ls_goodness_of_fit_ref 1.022
_refine_ls_hydrogen_treatment constr
_refine_ls_matrix_type full
_refine_ls_number_parameters 418
_refine_ls_number_reflns 8299
_refine_ls_number_restraints 0
_refine_ls_restrained_S_all 1.022
_refine_ls_R_factor_all 0.0600
_refine_ls_R_factor_gt 0.0396
_refine_ls_shift/su_max 0.001
_refine_ls_shift/su_mean 0.000
_refine_ls_structure_factor_coef Fsqd
_refine_ls_weighting_details 'w=1/[\s^2^(Fo^2^)+(0.0407P)^2^+3.3455P] where P=(Fo^2^+2Fc^2^)/3'
_refine_ls_weighting_scheme calc
_refine_ls_wR_factor_gt 0.0901
_refine_ls_wR_factor_ref 0.1017
_reflns_Friedel_coverage 0.000
_reflns_number_gt 6348
_reflns_number_total 8299
_reflns_threshold_expression 'I > 2\s(I)'
_cod_data_source_file ja6b06264_si_002.cif
_cod_data_source_block test2
_cod_database_code 4130738
_shelx_space_group_comment
;
The symmetry employed for this shelxl refinement is uniquely defined
by the following loop, which should always be used as a source of
symmetry information in preference to the above space-group names.
They are only intended as comments.
;
_shelx_estimated_absorpt_t_min 0.925
_shelx_estimated_absorpt_t_max 0.943
_shelxl_version_number 2014-3

loop_
_space_group_symop_operation_xyz
'x, y, z'
'-x+1/2, -y, z+1/2'
'-x, y+1/2, -z+1/2'
'x+1/2, -y+1/2, -z'
'-x, -y, -z'
'x-1/2, y, -z-1/2'
'x, -y-1/2, z-1/2'
'-x-1/2, y-1/2, z'

loop_
_atom_site_label
_atom_site_type_symbol
_atom_site_fract_x
_atom_site_fract_y
_atom_site_fract_z
_atom_site_U_iso_or_equiv
_atom_site_adp_type
_atom_site_occupancy
_atom_site_site_symmetry_order
_atom_site_calc_flag
_atom_site_refinement_flags_posn
_atom_site_refinement_flags_adp
S1 S 0.88518(3) 0.02224(2) 0.62252(2) 0.02426(10) Uani 1 1 d . .
P1 P 0.39135(3) 0.20847(2) 0.47506(2) 0.01635(9) Uani 1 1 d . .
F1 F 0.77217(7) 0.13273(6) 0.63367(5) 0.0378(3) Uani 1 1 d . .
F2 F 0.72379(7) 0.03009(6) 0.66575(5) 0.0430(3) Uani 1 1 d . .
F3 F 0.82604(9) 0.09196(7) 0.70742(4) 0.0472(3) Uani 1 1 d . .
O1 O 0.83912(9) -0.00047(7) 0.57481(5) 0.0384(3) Uani 1 1 d . .
O2 O 0.91008(9) -0.03677(7) 0.65777(5) 0.0391(3) Uani 1 1 d . .
O3 O 0.95326(8) 0.07809(7) 0.61500(5) 0.0343(3) Uani 1 1 d . .
O4 O 0.42090(8) 0.29310(6) 0.57604(4) 0.0234(2) Uani 1 1 d . .
C1 C 0.40393(10) 0.30448(8) 0.48515(6) 0.0189(3) Uani 1 1 d . .
H1A H 0.4014 0.3355 0.4547 0.023 Uiso 1 1 calc R U
C2 C 0.41679(11) 0.33714(8) 0.53265(6) 0.0206(3) Uani 1 1 d . .
C3 C 0.42971(14) 0.41867(9) 0.53805(7) 0.0312(4) Uani 1 1 d . .
H3A H 0.3873 0.4381 0.5645 0.037 Uiso 1 1 calc R U
H3B H 0.4186 0.4426 0.5036 0.037 Uiso 1 1 calc R U
H3C H 0.4917 0.4289 0.5496 0.037 Uiso 1 1 calc R U
C4 C 0.42792(12) 0.32537(8) 0.62951(6) 0.0225(3) Uani 1 1 d . .
H4A H 0.4696 0.3688 0.6282 0.027 Uiso 1 1 calc R U
C5 C 0.33600(12) 0.35086(8) 0.64801(6) 0.0228(3) Uani 1 1 d . .
C6 C 0.25845(12) 0.30866(9) 0.64020(7) 0.0273(4) Uani 1 1 d . .
H6A H 0.2623 0.2633 0.6212 0.033 Uiso 1 1 calc R U
C7 C 0.17601(13) 0.33191(9) 0.65980(7) 0.0297(4) Uani 1 1 d . .
H7A H 0.1242 0.3018 0.6545 0.036 Uiso 1 1 calc R U
C8 C 0.16710(13) 0.39875(9) 0.68731(6) 0.0281(4) Uani 1 1 d . .
C9 C 0.24443(13) 0.44104(9) 0.69459(6) 0.0280(4) Uani 1 1 d . .
H9A H 0.2404 0.4867 0.7131 0.034 Uiso 1 1 calc R U
C10 C 0.32773(13) 0.41775(9) 0.67526(6) 0.0259(3) Uani 1 1 d . .
H10A H 0.3796 0.4478 0.6807 0.031 Uiso 1 1 calc R U
C11 C 0.07622(14) 0.42451(11) 0.70690(8) 0.0376(4) Uani 1 1 d . .
H11A H 0.0837 0.4511 0.7406 0.045 Uiso 1 1 calc R U
H11B H 0.0368 0.3816 0.7124 0.045 Uiso 1 1 calc R U
H11C H 0.0491 0.4576 0.6804 0.045 Uiso 1 1 calc R U
C12 C 0.47001(11) 0.26530(8) 0.66364(6) 0.0229(3) Uani 1 1 d . .
C13 C 0.42765(13) 0.19778(9) 0.67264(6) 0.0288(4) Uani 1 1 d . .
H13A H 0.3699 0.1884 0.6575 0.035 Uiso 1 1 calc R U
C14 C 0.46912(13) 0.14398(9) 0.70351(7) 0.0309(4) Uani 1 1 d . .
H14A H 0.4397 0.0979 0.7087 0.037 Uiso 1 1 calc R U
C15 C 0.55250(13) 0.15606(10) 0.72688(7) 0.0315(4) Uani 1 1 d . .
C16 C 0.59478(13) 0.22309(11) 0.71740(8) 0.0374(4) Uani 1 1 d . .
H16A H 0.6524 0.2323 0.7326 0.045 Uiso 1 1 calc R U
C17 C 0.55418(13) 0.27727(10) 0.68590(7) 0.0316(4) Uani 1 1 d . .
H17A H 0.5846 0.3227 0.6797 0.038 Uiso 1 1 calc R U
C18 C 0.59377(15) 0.09815(12) 0.76269(8) 0.0448(5) Uani 1 1 d . .
H18A H 0.5556 0.0914 0.7942 0.054 Uiso 1 1 calc R U
H18B H 0.6541 0.1142 0.7738 0.054 Uiso 1 1 calc R U
H18C H 0.5984 0.0512 0.7433 0.054 Uiso 1 1 calc R U
C19 C 0.29987(10) 0.17230(8) 0.51389(6) 0.0190(3) Uani 1 1 d . .
C20 C 0.21713(11) 0.20875(10) 0.51179(7) 0.0286(4) Uani 1 1 d . .
H20A H 0.2106 0.2521 0.4908 0.034 Uiso 1 1 calc R U
C21 C 0.14465(12) 0.18173(11) 0.54035(8) 0.0353(4) Uani 1 1 d . .
H21A H 0.0880 0.2062 0.5384 0.042 Uiso 1 1 calc R U
C22 C 0.15371(13) 0.11947(10) 0.57167(8) 0.0356(4) Uani 1 1 d . .
H22A H 0.1036 0.1013 0.5913 0.043 Uiso 1 1 calc R U
C23 C 0.23576(14) 0.08382(11) 0.57431(8) 0.0406(5) Uani 1 1 d . .
H23A H 0.2424 0.0414 0.5963 0.049 Uiso 1 1 calc R U
C24 C 0.30891(12) 0.10957(10) 0.54505(7) 0.0311(4) Uani 1 1 d . .
H24A H 0.3650 0.0842 0.5464 0.037 Uiso 1 1 calc R U
C25 C 0.49168(10) 0.15570(8) 0.48953(6) 0.0204(3) Uani 1 1 d . .
C26 C 0.52576(13) 0.15208(10) 0.54124(7) 0.0331(4) Uani 1 1 d . .
H26A H 0.4957 0.1773 0.5693 0.040 Uiso 1 1 calc R U
C27 C 0.60330(14) 0.11177(11) 0.55187(8) 0.0407(5) Uani 1 1 d . .
H27A H 0.6255 0.1088 0.5873 0.049 Uiso 1 1 calc R U
C28 C 0.64843(13) 0.07594(11) 0.51125(9) 0.0413(5) Uani 1 1 d . .
H28A H 0.7017 0.0485 0.5186 0.050 Uiso 1 1 calc R U
C29 C 0.61595(15) 0.08013(12) 0.46040(9) 0.0470(6) Uani 1 1 d . .
H29A H 0.6477 0.0563 0.4323 0.056 Uiso 1 1 calc R U
C30 C 0.53694(13) 0.11887(10) 0.44922(7) 0.0344(4) Uani 1 1 d . .
H30A H 0.5141 0.1200 0.4139 0.041 Uiso 1 1 calc R U
C31 C 0.36657(10) 0.19840(8) 0.40555(6) 0.0193(3) Uani 1 1 d . .
C32 C 0.29982(11) 0.14998(9) 0.38768(6) 0.0242(3) Uani 1 1 d . .
H32A H 0.2664 0.1210 0.4123 0.029 Uiso 1 1 calc R U
C33 C 0.28267(12) 0.14454(9) 0.33337(7) 0.0290(4) Uani 1 1 d . .
H33A H 0.2369 0.1121 0.3209 0.035 Uiso 1 1 calc R U
C34 C 0.33175(12) 0.18601(9) 0.29737(6) 0.0282(4) Uani 1 1 d . .
H34A H 0.3193 0.1820 0.2604 0.034 Uiso 1 1 calc R U
C35 C 0.39903(12) 0.23338(9) 0.31492(6) 0.0253(3) Uani 1 1 d . .
H35A H 0.4330 0.2614 0.2900 0.030 Uiso 1 1 calc R U
C36 C 0.41666(11) 0.23978(8) 0.36887(6) 0.0216(3) Uani 1 1 d . .
H36A H 0.4627 0.2722 0.3810 0.026 Uiso 1 1 calc R U
C37 C 0.79755(12) 0.07174(9) 0.65932(7) 0.0280(4) Uani 1 1 d . .

loop_
_atom_site_aniso_label
_atom_site_aniso_U_11
_atom_site_aniso_U_22
_atom_site_aniso_U_33
_atom_site_aniso_U_23
_atom_site_aniso_U_13
_atom_site_aniso_U_12
S1 0.0225(2) 0.02543(19) 0.02484(19) 0.00708(15) 0.00334(16) 0.00061(15)
P1 0.01660(18) 0.01773(17) 0.01471(17) 0.00126(14) 0.00029(14) -0.00010(14)
F1 0.0287(6) 0.0298(5) 0.0549(7) 0.0023(5) -0.0062(5) 0.0055(4)
F2 0.0272(6) 0.0432(6) 0.0586(7) -0.0020(5) 0.0167(5) -0.0071(5)
F3 0.0500(7) 0.0623(8) 0.0294(6) -0.0115(5) -0.0010(5) 0.0024(6)
O1 0.0407(8) 0.0454(7) 0.0290(6) -0.0044(6) 0.0018(6) -0.0026(6)
O2 0.0379(8) 0.0343(7) 0.0450(8) 0.0187(6) 0.0061(6) 0.0077(6)
O3 0.0230(6) 0.0346(6) 0.0453(7) 0.0116(6) 0.0051(6) -0.0025(5)
O4 0.0390(7) 0.0185(5) 0.0127(5) 0.0008(4) -0.0006(5) -0.0026(5)
C1 0.0218(8) 0.0188(7) 0.0161(7) 0.0032(5) -0.0003(6) -0.0009(6)
C2 0.0246(8) 0.0196(7) 0.0176(7) 0.0037(6) -0.0002(6) -0.0013(6)
C3 0.0545(12) 0.0186(7) 0.0207(8) 0.0036(6) -0.0049(8) -0.0068(7)
C4 0.0341(9) 0.0197(7) 0.0136(7) 0.0001(6) -0.0023(6) -0.0037(6)
C5 0.0341(9) 0.0200(7) 0.0141(7) 0.0014(6) -0.0037(6) -0.0003(6)
C6 0.0358(10) 0.0211(7) 0.0251(8) -0.0049(6) -0.0053(7) 0.0000(7)
C7 0.0337(9) 0.0273(8) 0.0280(8) -0.0033(7) -0.0063(7) -0.0028(7)
C8 0.0385(10) 0.0271(8) 0.0188(7) 0.0017(6) -0.0030(7) 0.0048(7)
C9 0.0433(10) 0.0206(7) 0.0202(8) -0.0026(6) -0.0026(7) 0.0016(7)
C10 0.0380(10) 0.0206(7) 0.0192(7) 0.0001(6) -0.0034(7) -0.0025(7)
C11 0.0387(11) 0.0368(10) 0.0374(10) -0.0062(8) 0.0006(9) 0.0049(8)
C12 0.0323(9) 0.0214(7) 0.0149(7) 0.0000(6) 0.0014(6) 0.0020(6)
C13 0.0381(10) 0.0249(8) 0.0235(8) 0.0020(7) -0.0023(7) -0.0017(7)
C14 0.0437(11) 0.0221(8) 0.0268(8) 0.0049(7) 0.0074(8) 0.0034(7)
C15 0.0378(10) 0.0348(9) 0.0218(8) 0.0054(7) 0.0093(7) 0.0152(8)
C16 0.0309(10) 0.0459(11) 0.0353(10) 0.0088(8) -0.0026(8) 0.0052(8)
C17 0.0321(9) 0.0320(9) 0.0307(9) 0.0063(7) -0.0008(8) -0.0007(7)
C18 0.0479(13) 0.0500(12) 0.0366(10) 0.0180(9) 0.0107(9) 0.0233(10)
C19 0.0173(7) 0.0219(7) 0.0176(7) -0.0009(6) 0.0015(6) -0.0011(6)
C20 0.0225(8) 0.0307(8) 0.0324(9) 0.0039(7) 0.0010(7) 0.0035(7)
C21 0.0184(8) 0.0419(10) 0.0455(11) -0.0033(9) 0.0048(8) 0.0031(7)
C22 0.0267(9) 0.0377(10) 0.0425(10) -0.0031(8) 0.0139(8) -0.0085(8)
C23 0.0377(11) 0.0353(10) 0.0488(12) 0.0162(9) 0.0158(9) -0.0009(8)
C24 0.0244(9) 0.0303(8) 0.0387(10) 0.0105(7) 0.0084(8) 0.0041(7)
C25 0.0179(7) 0.0188(7) 0.0245(8) 0.0039(6) 0.0011(6) -0.0001(6)
C26 0.0331(10) 0.0353(9) 0.0310(9) -0.0056(7) -0.0092(8) 0.0103(8)
C27 0.0358(11) 0.0417(10) 0.0445(11) -0.0024(9) -0.0175(9) 0.0109(9)
C28 0.0279(10) 0.0377(10) 0.0583(13) 0.0125(9) 0.0022(9) 0.0129(8)
C29 0.0489(13) 0.0495(12) 0.0426(11) 0.0121(9) 0.0181(10) 0.0292(10)
C30 0.0420(11) 0.0360(9) 0.0252(8) 0.0061(7) 0.0070(8) 0.0170(8)
C31 0.0209(7) 0.0201(7) 0.0169(7) -0.0001(6) -0.0002(6) 0.0003(6)
C32 0.0258(8) 0.0240(8) 0.0229(8) -0.0006(6) 0.0007(7) -0.0052(6)
C33 0.0304(9) 0.0301(9) 0.0266(8) -0.0063(7) -0.0055(7) -0.0047(7)
C34 0.0350(10) 0.0313(8) 0.0184(7) -0.0045(6) -0.0036(7) 0.0033(7)
C35 0.0330(9) 0.0253(8) 0.0177(7) 0.0017(6) 0.0032(7) 0.0003(7)
C36 0.0234(8) 0.0215(7) 0.0198(7) -0.0005(6) 0.0008(6) -0.0026(6)
C37 0.0241(8) 0.0306(9) 0.0293(9) 0.0011(7) 0.0004(7) -0.0025(7)

loop_
_atom_type_symbol
_atom_type_description
_atom_type_scat_dispersion_real
_atom_type_scat_dispersion_imag
_atom_type_scat_source
C C 0.0033 0.0016 'International Tables Vol C Tables 4.2.6.8 and 6.1.1.4'
H H 0.0000 0.0000 'International Tables Vol C Tables 4.2.6.8 and 6.1.1.4'
O O 0.0106 0.0060 'International Tables Vol C Tables 4.2.6.8 and 6.1.1.4'
F F 0.0171 0.0103 'International Tables Vol C Tables 4.2.6.8 and 6.1.1.4'
P P 0.1023 0.0942 'International Tables Vol C Tables 4.2.6.8 and 6.1.1.4'
S S 0.1246 0.1234 'International Tables Vol C Tables 4.2.6.8 and 6.1.1.4'

loop_
_geom_angle_atom_site_label_1
_geom_angle_atom_site_label_2
_geom_angle_atom_site_label_3
_geom_angle
O2 S1 O1 115.07(8)
O2 S1 O3 114.99(8)
O1 S1 O3 115.03(8)
O2 S1 C37 103.57(8)
O1 S1 C37 102.95(8)
O3 S1 C37 102.73(8)
C1 P1 C19 111.14(7)
C1 P1 C31 105.15(7)
C19 P1 C31 109.74(7)
C1 P1 C25 113.87(7)
C19 P1 C25 108.68(7)
C31 P1 C25 108.12(7)
C2 O4 C4 120.46(11)
C2 C1 P1 125.06(11)
C2 C1 H1A 117.5
P1 C1 H1A 117.5
C1 C2 O4 117.60(13)
C1 C2 C3 122.17(13)
O4 C2 C3 120.19(13)
C2 C3 H3A 109.5
C2 C3 H3B 109.5
H3A C3 H3B 109.5
C2 C3 H3C 109.5
H3A C3 H3C 109.5
H3B C3 H3C 109.5
O4 C4 C5 109.80(13)
O4 C4 C12 105.15(12)
C5 C4 C12 114.50(13)
O4 C4 H4A 109.1
C5 C4 H4A 109.1
C12 C4 H4A 109.1
C6 C5 C10 118.14(16)
C6 C5 C4 122.20(14)
C10 C5 C4 119.63(15)
C7 C6 C5 120.79(15)
C7 C6 H6A 119.6
C5 C6 H6A 119.6
C6 C7 C8 121.49(17)
C6 C7 H7A 119.3
C8 C7 H7A 119.3
C9 C8 C7 117.56(17)
C9 C8 C11 121.57(15)
C7 C8 C11 120.85(17)
C8 C9 C10 121.25(15)
C8 C9 H9A 119.4
C10 C9 H9A 119.4
C9 C10 C5 120.76(16)
C9 C10 H10A 119.6
C5 C10 H10A 119.6
C8 C11 H11A 109.5
C8 C11 H11B 109.5
H11A C11 H11B 109.5
C8 C11 H11C 109.5
H11A C11 H11C 109.5
H11B C11 H11C 109.5
C17 C12 C13 118.57(15)
C17 C12 C4 119.11(14)
C13 C12 C4 122.31(15)
C14 C13 C12 120.41(17)
C14 C13 H13A 119.8
C12 C13 H13A 119.8
C15 C14 C13 121.42(17)
C15 C14 H14A 119.3
C13 C14 H14A 119.3
C16 C15 C14 117.93(16)
C16 C15 C18 121.76(18)
C14 C15 C18 120.29(18)
C15 C16 C17 121.13(18)
C15 C16 H16A 119.4
C17 C16 H16A 119.4
C12 C17 C16 120.51(17)
C12 C17 H17A 119.7
C16 C17 H17A 119.7
C15 C18 H18A 109.5
C15 C18 H18B 109.5
H18A C18 H18B 109.5
C15 C18 H18C 109.5
H18A C18 H18C 109.5
H18B C18 H18C 109.5
C24 C19 C20 119.63(15)
C24 C19 P1 122.21(12)
C20 C19 P1 118.16(12)
C21 C20 C19 119.82(16)
C21 C20 H20A 120.1
C19 C20 H20A 120.1
C22 C21 C20 120.62(17)
C22 C21 H21A 119.7
C20 C21 H21A 119.7
C23 C22 C21 119.67(17)
C23 C22 H22A 120.2
C21 C22 H22A 120.2
C22 C23 C24 120.39(17)
C22 C23 H23A 119.8
C24 C23 H23A 119.8
C19 C24 C23 119.86(16)
C19 C24 H24A 120.1
C23 C24 H24A 120.1
C30 C25 C26 118.87(15)
C30 C25 P1 120.42(12)
C26 C25 P1 120.71(12)
C27 C26 C25 120.26(17)
C27 C26 H26A 119.9
C25 C26 H26A 119.9
C28 C27 C26 120.35(18)
C28 C27 H27A 119.8
C26 C27 H27A 119.8
C29 C28 C27 119.59(17)
C29 C28 H28A 120.2
C27 C28 H28A 120.2
C28 C29 C30 120.81(18)
C28 C29 H29A 119.6
C30 C29 H29A 119.6
C25 C30 C29 120.09(17)
C25 C30 H30A 120.0
C29 C30 H30A 120.0
C32 C31 C36 119.96(14)
C32 C31 P1 121.48(12)
C36 C31 P1 118.56(12)
C33 C32 C31 119.31(15)
C33 C32 H32A 120.3
C31 C32 H32A 120.3
C34 C33 C32 120.49(15)
C34 C33 H33A 119.8
C32 C33 H33A 119.8
C33 C34 C35 120.38(15)
C33 C34 H34A 119.8
C35 C34 H34A 119.8
C36 C35 C34 119.89(15)
C36 C35 H35A 120.1
C34 C35 H35A 120.1
C35 C36 C31 119.97(15)
C35 C36 H36A 120.0
C31 C36 H36A 120.0
F3 C37 F1 107.54(14)
F3 C37 F2 107.73(14)
F1 C37 F2 107.11(14)
F3 C37 S1 111.62(12)
F1 C37 S1 111.18(12)
F2 C37 S1 111.44(12)

loop_
_geom_bond_atom_site_label_1
_geom_bond_atom_site_label_2
_geom_bond_distance
S1 O2 1.4343(12)
S1 O1 1.4384(13)
S1 O3 1.4393(12)
S1 C37 1.8273(18)
P1 C1 1.7636(15)
P1 C19 1.7927(15)
P1 C31 1.7928(15)
P1 C25 1.8026(16)
F1 C37 1.3308(19)
F2 C37 1.3364(19)
F3 C37 1.330(2)
O4 C2 1.3507(17)
O4 C4 1.4677(17)
C1 C2 1.344(2)
C1 H1A 0.9500
C2 C3 1.492(2)
C3 H3A 0.9800
C3 H3B 0.9800
C3 H3C 0.9800
C4 C5 1.510(2)
C4 C12 1.517(2)
C4 H4A 1.0000
C5 C6 1.393(2)
C5 C10 1.395(2)
C6 C7 1.382(3)
C6 H6A 0.9500
C7 C8 1.398(2)
C7 H7A 0.9500
C8 C9 1.389(3)
C8 C11 1.507(3)
C9 C10 1.391(3)
C9 H9A 0.9500
C10 H10A 0.9500
C11 H11A 0.9800
C11 H11B 0.9800
C11 H11C 0.9800
C12 C17 1.383(2)
C12 C13 1.391(2)
C13 C14 1.387(2)
C13 H13A 0.9500
C14 C15 1.385(3)
C14 H14A 0.9500
C15 C16 1.384(3)
C15 C18 1.509(2)
C16 C17 1.395(2)
C16 H16A 0.9500
C17 H17A 0.9500
C18 H18A 0.9800
C18 H18B 0.9800
C18 H18C 0.9800
C19 C24 1.384(2)
C19 C20 1.392(2)
C20 C21 1.380(2)
C20 H20A 0.9500
C21 C22 1.379(3)
C21 H21A 0.9500
C22 C23 1.377(3)
C22 H22A 0.9500
C23 C24 1.389(2)
C23 H23A 0.9500
C24 H24A 0.9500
C25 C30 1.384(2)
C25 C26 1.395(2)
C26 C27 1.386(2)
C26 H26A 0.9500
C27 C28 1.381(3)
C27 H27A 0.9500
C28 C29 1.366(3)
C28 H28A 0.9500
C29 C30 1.392(3)
C29 H29A 0.9500
C30 H30A 0.9500
C31 C32 1.395(2)
C31 C36 1.399(2)
C32 C33 1.390(2)
C32 H32A 0.9500
C33 C34 1.381(2)
C33 H33A 0.9500
C34 C35 1.386(2)
C34 H34A 0.9500
C35 C36 1.384(2)
C35 H35A 0.9500
C36 H36A 0.9500

loop_
_geom_torsion_atom_site_label_1
_geom_torsion_atom_site_label_2
_geom_torsion_atom_site_label_3
_geom_torsion_atom_site_label_4
_geom_torsion
C19 P1 C1 C2 56.40(16)
C31 P1 C1 C2 175.08(14)
C25 P1 C1 C2 -66.74(16)
P1 C1 C2 O4 0.4(2)
P1 C1 C2 C3 178.10(14)
C4 O4 C2 C1 -175.36(14)
C4 O4 C2 C3 6.9(2)
C2 O4 C4 C5 79.78(17)
C2 O4 C4 C12 -156.57(14)
O4 C4 C5 C6 42.64(19)
C12 C4 C5 C6 -75.36(19)
O4 C4 C5 C10 -139.26(14)
C12 C4 C5 C10 102.74(16)
C10 C5 C6 C7 -1.2(2)
C4 C5 C6 C7 176.95(15)
C5 C6 C7 C8 1.0(3)
C6 C7 C8 C9 -0.4(2)
C6 C7 C8 C11 178.02(16)
C7 C8 C9 C10 -0.1(2)
C11 C8 C9 C10 -178.41(16)
C8 C9 C10 C5 -0.2(2)
C6 C5 C10 C9 0.8(2)
C4 C5 C10 C9 -177.40(14)
O4 C4 C12 C17 115.92(16)
C5 C4 C12 C17 -123.47(16)
O4 C4 C12 C13 -62.87(19)
C5 C4 C12 C13 57.73(19)
C17 C12 C13 C14 0.3(2)
C4 C12 C13 C14 179.10(15)
C12 C13 C14 C15 1.1(3)
C13 C14 C15 C16 -1.7(3)
C13 C14 C15 C18 176.70(16)
C14 C15 C16 C17 0.9(3)
C18 C15 C16 C17 -177.44(17)
C13 C12 C17 C16 -1.1(3)
C4 C12 C17 C16 -179.89(16)
C15 C16 C17 C12 0.5(3)
C1 P1 C19 C24 -131.45(14)
C31 P1 C19 C24 112.67(14)
C25 P1 C19 C24 -5.38(16)
C1 P1 C19 C20 49.19(15)
C31 P1 C19 C20 -66.69(14)
C25 P1 C19 C20 175.26(13)
C24 C19 C20 C21 -0.6(3)
P1 C19 C20 C21 178.78(14)
C19 C20 C21 C22 1.0(3)
C20 C21 C22 C23 -0.2(3)
C21 C22 C23 C24 -0.9(3)
C20 C19 C24 C23 -0.5(3)
P1 C19 C24 C23 -179.89(15)
C22 C23 C24 C19 1.3(3)
C1 P1 C25 C30 -114.10(14)
C19 P1 C25 C30 121.43(14)
C31 P1 C25 C30 2.36(16)
C1 P1 C25 C26 64.98(15)
C19 P1 C25 C26 -59.49(15)
C31 P1 C25 C26 -178.56(14)
C30 C25 C26 C27 -0.4(3)
P1 C25 C26 C27 -179.55(15)
C25 C26 C27 C28 1.2(3)
C26 C27 C28 C29 -0.3(3)
C27 C28 C29 C30 -1.3(3)
C26 C25 C30 C29 -1.1(3)
P1 C25 C30 C29 177.99(16)
C28 C29 C30 C25 2.0(3)
C1 P1 C31 C32 -137.02(13)
C19 P1 C31 C32 -17.40(15)
C25 P1 C31 C32 100.99(14)
C1 P1 C31 C36 43.75(14)
C19 P1 C31 C36 163.37(12)
C25 P1 C31 C36 -78.24(13)
C36 C31 C32 C33 -1.3(2)
P1 C31 C32 C33 179.53(13)
C31 C32 C33 C34 0.7(3)
C32 C33 C34 C35 0.3(3)
C33 C34 C35 C36 -0.6(3)
C34 C35 C36 C31 0.0(2)
C32 C31 C36 C35 0.9(2)
P1 C31 C36 C35 -179.85(12)
O2 S1 C37 F3 54.57(14)
O1 S1 C37 F3 174.76(12)
O3 S1 C37 F3 -65.44(13)
O2 S1 C37 F1 174.65(12)
O1 S1 C37 F1 -65.16(13)
O3 S1 C37 F1 54.65(13)
O2 S1 C37 F2 -65.93(14)
O1 S1 C37 F2 54.26(14)
O3 S1 C37 F2 174.07(12)
